data_7718237
loop_
_publ_author_name
'Some&#x15f;an, Adrian-Alexandru'
'Roisnel, Thierry'
'Sarazin, Yann'

_publ_section_title
;
 Of perfluorinated aryllead(II) complexes.
;
_journal_issue 2
_journal_name_full 'Dalton transactions (Cambridge, England : 2003)'
_journal_page_first 482
_journal_page_last 486
_journal_paper_doi 10.1039/d4dt03167a
_journal_volume 54
_journal_year 2025
_chemical_compound_source 'synthesis as described'
_chemical_formula_moiety 'C14 H20 Br2 Mg N4'
_chemical_formula_sum 'C14 H20 Br2 Mg N4'
_chemical_formula_weight 428.47
_space_group_crystal_system orthorhombic
_space_group_IT_number 56
_space_group_name_Hall '-P 2ab 2ac'
_space_group_name_H-M_alt 'P c c n'
_atom_sites_solution_hydrogens geom
_atom_sites_solution_primary dual
_audit_update_record
;
2024-11-06 deposited with the CCDC.	2024-11-28 downloaded from the CCDC.
;
_cell_angle_alpha 90
_cell_angle_beta 90
_cell_angle_gamma 90
_cell_formula_units_Z 8
_cell_length_a 14.220(4)
_cell_length_b 14.478(4)
_cell_length_c 17.924(4)
_cell_measurement_reflns_used 1394
_cell_measurement_temperature 150(2)
_cell_measurement_theta_max 22.2035
_cell_measurement_theta_min 2.6864
_cell_measurement_wavelength 0.710730
_cell_volume 3690.1(17)
_computing_cell_refinement 'APEX3 (Bruker, 2015)'
_computing_data_collection 'Bruker APEX3 (Bruker, 2015)'
_computing_data_reduction 'SAINT (Bruker, 2014)'
_computing_molecular_graphics
;
   'SXGRAPH (L. Farrugia, 1999), Mercury (CSD, 2020)'
;
_computing_publication_material 'CRYSCALC (T. Roisnel, local program, 2023)'
_computing_structure_refinement 'SHELXL-2019_2 (Sheldrick, 2019)'
_computing_structure_solution 'SHELXT 2018_2 (Sheldrick, 2018)'
_diffrn_ambient_temperature 150(2)
_diffrn_detector CMOS-PHOTON70
_diffrn_detector_area_resol_mean 7.39
_diffrn_measured_fraction_theta_full 0.997
_diffrn_measured_fraction_theta_max 0.988
_diffrn_measurement_device_type 'D8 VENTURE Bruker AXS'
_diffrn_measurement_method 'rotation images'
_diffrn_orient_matrix_UB_11 0.0044462
_diffrn_orient_matrix_UB_12 0.0524682
_diffrn_orient_matrix_UB_13 0.0361110
_diffrn_orient_matrix_UB_21 -0.0567469
_diffrn_orient_matrix_UB_22 -0.0236712
_diffrn_orient_matrix_UB_23 0.0268374
_diffrn_orient_matrix_UB_31 0.0412972
_diffrn_orient_matrix_UB_32 -0.0381757
_diffrn_orient_matrix_UB_33 0.0329897
_diffrn_radiation_monochromator 'multilayer monochromator'
_diffrn_radiation_probe x-ray
_diffrn_radiation_source 'Incoatec microfocus sealed tube'
_diffrn_radiation_type MoK\a
_diffrn_radiation_wavelength 0.71073
_diffrn_reflns_av_R_equivalents 0.1237
_diffrn_reflns_av_unetI/netI 0.1393
_diffrn_reflns_limit_h_max 15
_diffrn_reflns_limit_h_min -18
_diffrn_reflns_limit_k_max 18
_diffrn_reflns_limit_k_min -18
_diffrn_reflns_limit_l_max 20
_diffrn_reflns_limit_l_min -22
_diffrn_reflns_number 13800
_diffrn_reflns_theta_full 25.242
_diffrn_reflns_theta_max 27.479
_diffrn_reflns_theta_min 2.007
_diffrn_source_current 1.00
_diffrn_source_power 50.0
_diffrn_source_voltage 50.00
_exptl_absorpt_coefficient_mu 4.426
_exptl_absorpt_correction_T_max 0.876
_exptl_absorpt_correction_T_min 0.743
_exptl_absorpt_correction_type multi-scan
_exptl_absorpt_process_details
;
  [Sheldrick, G.M. (2014). SADABS Bruker AXS Inc., Madison, Wisconsin, USA]
;
_exptl_crystal_colour colourless
_exptl_crystal_density_diffrn 1.542
_exptl_crystal_description prism
_exptl_crystal_F_000 1712
_exptl_crystal_size_max 0.070
_exptl_crystal_size_mid 0.040
_exptl_crystal_size_min 0.030
_refine_diff_density_max 0.629
_refine_diff_density_min -0.520
_refine_diff_density_rms 0.112
_refine_ls_extinction_method none
_refine_ls_goodness_of_fit_ref 0.978
_refine_ls_hydrogen_treatment constr
_refine_ls_matrix_type full
_refine_ls_number_parameters 195
_refine_ls_number_reflns 4193
_refine_ls_number_restraints 0
_refine_ls_restrained_S_all 0.978
_refine_ls_R_factor_all 0.1598
_refine_ls_R_factor_gt 0.0586
_refine_ls_shift/su_max 0.001
_refine_ls_shift/su_mean 0.000
_refine_ls_structure_factor_coef Fsqd
_refine_ls_weighting_details 'w=1/[\s^2^(Fo^2^)+(0.0404P)^2^] where P=(Fo^2^+2Fc^2^)/3'
_refine_ls_weighting_scheme calc
_refine_ls_wR_factor_gt 0.1116
_refine_ls_wR_factor_ref 0.1422
_reflns_number_gt 1938
_reflns_number_total 4193
_reflns_threshold_expression >2sigma(I)
_cod_data_source_file d4dt03167a2.cif
_cod_data_source_block MgBr2_DMAP_2
_cod_original_cell_volume 3690.2(17)
_cod_database_code 7718237

loop_
_space_group_symop_operation_xyz
'x, y, z'
'-x+1/2, -y+1/2, z'
'-x, y+1/2, -z+1/2'
'x+1/2, -y, -z+1/2'
'-x, -y, -z'
'x-1/2, y-1/2, -z'
'x, -y-1/2, z-1/2'
'-x-1/2, y, z-1/2'

loop_
_atom_site_label
_atom_site_type_symbol
_atom_site_fract_x
_atom_site_fract_y
_atom_site_fract_z
_atom_site_U_iso_or_equiv
_atom_site_adp_type
_atom_site_occupancy
_atom_site_site_symmetry_order
_atom_site_calc_flag
_atom_site_refinement_flags_posn
_atom_site_refinement_flags_adp
_atom_site_refinement_flags_occupancy
_atom_site_disorder_assembly
_atom_site_disorder_group
Br1 Br 0.88510(5) 0.31155(5) 0.32817(4) 0.0443(2) Uani 1 1 d . . . . .
Mg1 Mg 0.750000 0.250000 0.39679(16) 0.0302(7) Uani 1 2 d S T P . .
Br2 Br 0.88605(6) 0.80281(5) 0.94890(4) 0.0483(2) Uani 1 1 d . . . . .
Mg2 Mg 0.750000 0.750000 0.87815(17) 0.0355(8) Uani 1 2 d S T P . .
C1 C 0.5721(5) 0.3985(4) 0.5508(3) 0.0388(17) Uani 1 1 d . . . . .
H1 H 0.516016 0.382243 0.576409 0.047 Uiso 1 1 calc R U . . .
C2 C 0.6142(5) 0.3363(4) 0.5031(3) 0.0330(15) Uani 1 1 d . . . . .
H2 H 0.585066 0.277750 0.496753 0.040 Uiso 1 1 calc R U . . .
N3 N 0.6938(4) 0.3529(3) 0.4650(3) 0.0319(13) Uani 1 1 d . . . . .
C4 C 0.7309(5) 0.4376(4) 0.4744(3) 0.0345(16) Uani 1 1 d . . . . .
H4 H 0.786708 0.451980 0.447715 0.041 Uiso 1 1 calc R U . . .
C5 C 0.6939(5) 0.5045(4) 0.5199(3) 0.0352(16) Uani 1 1 d . . . . .
H5 H 0.723265 0.563325 0.523301 0.042 Uiso 1 1 calc R U . . .
C6 C 0.6126(5) 0.4858(4) 0.5612(3) 0.0328(14) Uani 1 1 d . . . . .
N7 N 0.5745(4) 0.5498(3) 0.6082(3) 0.0403(14) Uani 1 1 d . . . . .
C8 C 0.4949(6) 0.5254(5) 0.6561(4) 0.063(2) Uani 1 1 d . . . . .
H8A H 0.440189 0.510639 0.625028 0.094 Uiso 1 1 calc R U . . .
H8B H 0.479750 0.577595 0.688758 0.094 Uiso 1 1 calc R U . . .
H8C H 0.511387 0.471553 0.686545 0.094 Uiso 1 1 calc R U . . .
C9 C 0.6141(6) 0.6408(4) 0.6171(4) 0.0486(19) Uani 1 1 d . . . . .
H9A H 0.623791 0.668797 0.567962 0.073 Uiso 1 1 calc R U . . .
H9B H 0.674524 0.636192 0.643181 0.073 Uiso 1 1 calc R U . . .
H9C H 0.570938 0.679226 0.646335 0.073 Uiso 1 1 calc R U . . .
C11 C 0.8766(5) 0.6016(4) 0.6968(4) 0.0361(16) Uani 1 1 d . . . . .
H11 H 0.923031 0.619010 0.661393 0.043 Uiso 1 1 calc R U . . .
C12 C 0.8494(5) 0.6626(4) 0.7502(4) 0.0384(17) Uani 1 1 d . . . . .
H12 H 0.879620 0.721136 0.750801 0.046 Uiso 1 1 calc R U . . .
N13 N 0.7826(4) 0.6469(3) 0.8026(3) 0.0341(13) Uani 1 1 d . . . . .
C14 C 0.7421(5) 0.5621(4) 0.7977(4) 0.0380(17) Uani 1 1 d . . . . .
H14 H 0.693519 0.547611 0.832212 0.046 Uiso 1 1 calc R U . . .
C15 C 0.7663(5) 0.4966(4) 0.7468(3) 0.0359(16) Uani 1 1 d . . . . .
H15 H 0.735030 0.438585 0.747298 0.043 Uiso 1 1 calc R U . . .
C16 C 0.8367(5) 0.5133(4) 0.6936(3) 0.0318(15) Uani 1 1 d . . . . .
N17 N 0.8652(4) 0.4511(3) 0.6438(3) 0.0395(15) Uani 1 1 d . . . . .
C18 C 0.9348(6) 0.4746(5) 0.5871(4) 0.055(2) Uani 1 1 d . . . . .
H18A H 0.912533 0.527678 0.558144 0.082 Uiso 1 1 calc R U . . .
H18B H 0.944071 0.421706 0.553844 0.082 Uiso 1 1 calc R U . . .
H18C H 0.994520 0.490261 0.611318 0.082 Uiso 1 1 calc R U . . .
C19 C 0.8297(6) 0.3555(4) 0.6464(4) 0.057(2) Uani 1 1 d . . . . .
H19A H 0.832710 0.332453 0.697715 0.086 Uiso 1 1 calc R U . . .
H19B H 0.868408 0.316285 0.614055 0.086 Uiso 1 1 calc R U . . .
H19C H 0.764374 0.354181 0.628980 0.086 Uiso 1 1 calc R U . . .

loop_
_atom_site_aniso_label
_atom_site_aniso_U_11
_atom_site_aniso_U_22
_atom_site_aniso_U_33
_atom_site_aniso_U_23
_atom_site_aniso_U_13
_atom_site_aniso_U_12
Br1 0.0252(4) 0.0531(4) 0.0546(5) 0.0159(3) 0.0036(3) 0.0031(4)
Mg1 0.0223(18) 0.0340(16) 0.0343(17) 0.000 0.000 0.0028(14)
Br2 0.0390(4) 0.0442(4) 0.0617(5) 0.0009(3) -0.0139(4) -0.0036(4)
Mg2 0.033(2) 0.0315(16) 0.0417(19) 0.000 0.000 -0.0030(14)
C1 0.028(4) 0.042(4) 0.047(4) -0.002(4) -0.002(3) -0.008(3)
C2 0.037(4) 0.024(3) 0.038(4) 0.002(3) 0.001(4) 0.000(3)
N3 0.023(3) 0.035(3) 0.038(3) 0.000(2) 0.005(2) 0.002(2)
C4 0.032(4) 0.039(4) 0.032(4) 0.008(3) 0.000(3) -0.007(3)
C5 0.037(4) 0.029(3) 0.040(4) 0.006(3) 0.003(3) -0.001(3)
C6 0.030(4) 0.039(3) 0.030(3) 0.003(3) -0.001(3) -0.003(3)
N7 0.046(4) 0.034(3) 0.041(3) -0.004(3) 0.006(3) 0.004(3)
C8 0.054(6) 0.062(5) 0.073(6) -0.016(4) 0.026(5) -0.003(4)
C9 0.061(5) 0.036(4) 0.049(4) -0.002(3) -0.001(4) 0.015(4)
C11 0.029(4) 0.033(3) 0.047(4) 0.001(3) 0.007(3) 0.002(3)
C12 0.031(4) 0.031(3) 0.053(4) 0.010(3) 0.003(3) -0.008(3)
N13 0.032(3) 0.030(3) 0.040(3) 0.004(3) -0.003(3) -0.007(2)
C14 0.041(5) 0.032(4) 0.042(4) 0.015(3) 0.003(4) -0.005(3)
C15 0.042(4) 0.032(3) 0.033(4) 0.003(3) -0.007(3) -0.009(3)
C16 0.036(4) 0.029(3) 0.030(4) 0.000(3) -0.010(3) 0.008(3)
N17 0.047(4) 0.037(3) 0.035(3) -0.006(3) -0.002(3) 0.005(3)
C18 0.046(5) 0.059(5) 0.059(5) -0.013(4) 0.008(4) 0.014(4)
C19 0.087(7) 0.028(4) 0.058(5) -0.001(4) -0.015(5) 0.001(4)

loop_
_atom_type_symbol
_atom_type_description
_atom_type_scat_dispersion_real
_atom_type_scat_dispersion_imag
_atom_type_scat_source
C C 0.0033 0.0016 'International Tables Vol C Tables 4.2.6.8 and 6.1.1.4'
H H 0.0000 0.0000 'International Tables Vol C Tables 4.2.6.8 and 6.1.1.4'
Br Br -0.2901 2.4595 'International Tables Vol C Tables 4.2.6.8 and 6.1.1.4'
Mg Mg 0.0486 0.0363 'International Tables Vol C Tables 4.2.6.8 and 6.1.1.4'
N N 0.0061 0.0033 'International Tables Vol C Tables 4.2.6.8 and 6.1.1.4'

loop_
_geom_angle_atom_site_label_1
_geom_angle_atom_site_label_2
_geom_angle_atom_site_label_3
_geom_angle
_geom_angle_site_symmetry_1
_geom_angle_site_symmetry_3
_geom_angle_publ_flag
N3 Mg1 N3 108.3(3) . 2_655 ?
N3 Mg1 Br1 104.69(15) . 2_655 ?
N3 Mg1 Br1 109.56(15) 2_655 2_655 ?
N3 Mg1 Br1 109.56(15) . . ?
N3 Mg1 Br1 104.69(15) 2_655 . ?
Br1 Mg1 Br1 119.70(12) 2_655 . ?
N13 Mg2 N13 98.2(3) . 2_665 ?
N13 Mg2 Br2 112.93(15) . . ?
N13 Mg2 Br2 106.97(15) 2_665 . ?
N13 Mg2 Br2 106.97(15) . 2_665 ?
N13 Mg2 Br2 112.93(15) 2_665 2_665 ?
Br2 Mg2 Br2 117.26(13) . 2_665 ?
C2 C1 C6 119.6(6) . . ?
C2 C1 H1 120.2 . . ?
C6 C1 H1 120.2 . . ?
N3 C2 C1 124.3(6) . . ?
N3 C2 H2 117.8 . . ?
C1 C2 H2 117.8 . . ?
C2 N3 C4 115.5(5) . . ?
C2 N3 Mg1 119.5(4) . . ?
C4 N3 Mg1 125.0(4) . . ?
N3 C4 C5 124.6(6) . . ?
N3 C4 H4 117.7 . . ?
C5 C4 H4 117.7 . . ?
C4 C5 C6 119.6(6) . . ?
C4 C5 H5 120.2 . . ?
C6 C5 H5 120.2 . . ?
N7 C6 C5 121.5(6) . . ?
N7 C6 C1 122.1(6) . . ?
C5 C6 C1 116.4(6) . . ?
C6 N7 C9 122.3(6) . . ?
C6 N7 C8 120.3(6) . . ?
C9 N7 C8 117.3(5) . . ?
N7 C8 H8A 109.5 . . ?
N7 C8 H8B 109.5 . . ?
H8A C8 H8B 109.5 . . ?
N7 C8 H8C 109.5 . . ?
H8A C8 H8C 109.5 . . ?
H8B C8 H8C 109.5 . . ?
N7 C9 H9A 109.5 . . ?
N7 C9 H9B 109.5 . . ?
H9A C9 H9B 109.5 . . ?
N7 C9 H9C 109.5 . . ?
H9A C9 H9C 109.5 . . ?
H9B C9 H9C 109.5 . . ?
C12 C11 C16 120.5(6) . . ?
C12 C11 H11 119.7 . . ?
C16 C11 H11 119.7 . . ?
N13 C12 C11 125.3(6) . . ?
N13 C12 H12 117.3 . . ?
C11 C12 H12 117.3 . . ?
C12 N13 C14 113.9(6) . . ?
C12 N13 Mg2 119.3(4) . . ?
C14 N13 Mg2 126.8(5) . . ?
N13 C14 C15 124.5(6) . . ?
N13 C14 H14 117.8 . . ?
C15 C14 H14 117.8 . . ?
C14 C15 C16 121.1(6) . . ?
C14 C15 H15 119.5 . . ?
C16 C15 H15 119.5 . . ?
N17 C16 C11 121.5(6) . . ?
N17 C16 C15 123.8(6) . . ?
C11 C16 C15 114.7(6) . . ?
C16 N17 C18 121.1(6) . . ?
C16 N17 C19 120.7(6) . . ?
C18 N17 C19 118.2(6) . . ?
N17 C18 H18A 109.5 . . ?
N17 C18 H18B 109.5 . . ?
H18A C18 H18B 109.5 . . ?
N17 C18 H18C 109.5 . . ?
H18A C18 H18C 109.5 . . ?
H18B C18 H18C 109.5 . . ?
N17 C19 H19A 109.5 . . ?
N17 C19 H19B 109.5 . . ?
H19A C19 H19B 109.5 . . ?
N17 C19 H19C 109.5 . . ?
H19A C19 H19C 109.5 . . ?
H19B C19 H19C 109.5 . . ?

loop_
_geom_bond_atom_site_label_1
_geom_bond_atom_site_label_2
_geom_bond_distance
_geom_bond_site_symmetry_2
_geom_bond_publ_flag
Br1 Mg1 2.4490(16) . ?
Mg1 N3 2.087(5) . ?
Mg1 N3 2.087(5) 2_655 ?
Br2 Mg2 2.4363(18) . ?
Mg2 N13 2.068(6) . ?
Mg2 N13 2.068(6) 2_665 ?
C1 C2 1.378(8) . ?
C1 C6 1.402(8) . ?
C1 H1 0.9500 . ?
C2 N3 1.343(8) . ?
C2 H2 0.9500 . ?
N3 C4 1.345(7) . ?
C4 C5 1.372(8) . ?
C4 H4 0.9500 . ?
C5 C6 1.399(9) . ?
C5 H5 0.9500 . ?
C6 N7 1.365(8) . ?
N7 C9 1.441(8) . ?
N7 C8 1.464(9) . ?
C8 H8A 0.9800 . ?
C8 H8B 0.9800 . ?
C8 H8C 0.9800 . ?
C9 H9A 0.9800 . ?
C9 H9B 0.9800 . ?
C9 H9C 0.9800 . ?
C11 C12 1.358(8) . ?
C11 C16 1.400(8) . ?
C11 H11 0.9500 . ?
C12 N13 1.356(8) . ?
C12 H12 0.9500 . ?
N13 C14 1.358(7) . ?
C14 C15 1.361(8) . ?
C14 H14 0.9500 . ?
C15 C16 1.405(9) . ?
C15 H15 0.9500 . ?
C16 N17 1.330(7) . ?
N17 C18 1.458(9) . ?
N17 C19 1.475(8) . ?
C18 H18A 0.9800 . ?
C18 H18B 0.9800 . ?
C18 H18C 0.9800 . ?
C19 H19A 0.9800 . ?
C19 H19B 0.9800 . ?
C19 H19C 0.9800 . ?

loop_
_geom_torsion_atom_site_label_1
_geom_torsion_atom_site_label_2
_geom_torsion_atom_site_label_3
_geom_torsion_atom_site_label_4
_geom_torsion
_geom_torsion_site_symmetry_1
_geom_torsion_site_symmetry_2
_geom_torsion_site_symmetry_3
_geom_torsion_site_symmetry_4
_geom_torsion_publ_flag
C6 C1 C2 N3 0.5(10) . . . . ?
C1 C2 N3 C4 -1.7(9) . . . . ?
C1 C2 N3 Mg1 178.7(5) . . . . ?
C2 N3 C4 C5 0.9(9) . . . . ?
Mg1 N3 C4 C5 -179.4(5) . . . . ?
N3 C4 C5 C6 1.0(10) . . . . ?
C4 C5 C6 N7 178.6(6) . . . . ?
C4 C5 C6 C1 -2.1(9) . . . . ?
C2 C1 C6 N7 -179.3(6) . . . . ?
C2 C1 C6 C5 1.4(9) . . . . ?
C5 C6 N7 C9 1.3(10) . . . . ?
C1 C6 N7 C9 -177.8(6) . . . . ?
C5 C6 N7 C8 -174.1(7) . . . . ?
C1 C6 N7 C8 6.7(10) . . . . ?
C16 C11 C12 N13 -1.5(11) . . . . ?
C11 C12 N13 C14 -0.5(10) . . . . ?
C11 C12 N13 Mg2 -179.1(5) . . . . ?
C12 N13 C14 C15 1.6(9) . . . . ?
Mg2 N13 C14 C15 -180.0(5) . . . . ?
N13 C14 C15 C16 -0.7(10) . . . . ?
C12 C11 C16 N17 -177.0(6) . . . . ?
C12 C11 C16 C15 2.4(9) . . . . ?
C14 C15 C16 N17 178.0(6) . . . . ?
C14 C15 C16 C11 -1.4(9) . . . . ?
C11 C16 N17 C18 -4.3(9) . . . . ?
C15 C16 N17 C18 176.3(6) . . . . ?
C11 C16 N17 C19 173.5(6) . . . . ?
C15 C16 N17 C19 -5.9(10) . . . . ?
